data_4110556
loop_
_publ_author_name
'Xiaozhong Liu'
'Joseph M. Fox'

_publ_section_title
;
 Enantioselective, Facially Selective Carbomagnesation of Cyclopropenes
;
_journal_name_full 'Journal of the American Chemical Society'
_journal_page_first 5600
_journal_page_last 5601
_journal_paper_doi 10.1021/ja058101q
_journal_volume 128
_journal_year 2006
_chemical_formula_sum 'C12 H14 O2'
_chemical_formula_weight 190.23
_chemical_name_systematic
; 
 ? 
;
_space_group_IT_number 19
_symmetry_cell_setting orthorhombic
_symmetry_space_group_name_Hall 'P 2ac 2ab'
_symmetry_space_group_name_H-M 'P 21 21 21'
_atom_sites_solution_hydrogens geom
_atom_sites_solution_primary direct
_atom_sites_solution_secondary difmap
_audit_creation_method SHELXL-97
_cell_angle_alpha 90.00
_cell_angle_beta 90.00
_cell_angle_gamma 90.00
_cell_formula_units_Z 4
_cell_length_a 6.126(2)
_cell_length_b 7.208(3)
_cell_length_c 22.883(8)
_cell_measurement_reflns_used 874
_cell_measurement_temperature 120(2)
_cell_measurement_theta_max 25.71
_cell_measurement_theta_min 3.34
_cell_volume 1010.4(6)
_computing_cell_refinement 'SHELXTL, Sheldrick (2001)'
_computing_data_collection 'SMART, Bruker (2002)'
_computing_data_reduction 'SHELXTL, Sheldrick (2001)'
_computing_molecular_graphics 'SHELXTL, Sheldrick (2001)'
_computing_publication_material 'SHELXTL, Sheldrick (2001)'
_computing_structure_refinement 'SHELXL-97 (Sheldrick, 1997)'
_computing_structure_solution 'SHELXS-97 (Sheldrick, 1990)'
_diffrn_ambient_temperature 120(2)
_diffrn_detector_area_resol_mean 836.6
_diffrn_measured_fraction_theta_full 0.941
_diffrn_measured_fraction_theta_max 0.941
_diffrn_measurement_device_type 'Bruker AXS APEX diffractometer'
_diffrn_measurement_method \w
_diffrn_radiation_monochromator graphite
_diffrn_radiation_source 'fine-focus sealed tube'
_diffrn_radiation_type MoK\a
_diffrn_radiation_wavelength 0.71073
_diffrn_reflns_av_R_equivalents 0.0449
_diffrn_reflns_av_sigmaI/netI 0.0456
_diffrn_reflns_limit_h_max 8
_diffrn_reflns_limit_h_min -8
_diffrn_reflns_limit_k_max 8
_diffrn_reflns_limit_k_min -9
_diffrn_reflns_limit_l_max 29
_diffrn_reflns_limit_l_min -27
_diffrn_reflns_number 6680
_diffrn_reflns_theta_full 28.12
_diffrn_reflns_theta_max 28.12
_diffrn_reflns_theta_min 2.96
_diffrn_standards_decay_% <1
_exptl_absorpt_coefficient_mu 0.084
_exptl_absorpt_correction_T_max 0.9917
_exptl_absorpt_correction_T_min 0.9834
_exptl_absorpt_correction_type multi-scan
_exptl_absorpt_process_details 'SADABS, Sheldrick (2003)'
_exptl_crystal_colour colourless
_exptl_crystal_density_diffrn 1.250
_exptl_crystal_description block
_exptl_crystal_F_000 408
_exptl_crystal_size_max 0.20
_exptl_crystal_size_mid 0.10
_exptl_crystal_size_min 0.10
_refine_diff_density_max 0.280
_refine_diff_density_min -0.240
_refine_diff_density_rms 0.046
_refine_ls_abs_structure_details 'Flack H D (1983), Acta Cryst. A39, 876-881'
_refine_ls_abs_structure_Flack 0.6(14)
_refine_ls_extinction_method none
_refine_ls_goodness_of_fit_ref 1.042
_refine_ls_hydrogen_treatment constr
_refine_ls_matrix_type full
_refine_ls_number_parameters 129
_refine_ls_number_reflns 2222
_refine_ls_number_restraints 0
_refine_ls_restrained_S_all 1.042
_refine_ls_R_factor_all 0.0453
_refine_ls_R_factor_gt 0.0421
_refine_ls_shift/su_max 0.000
_refine_ls_shift/su_mean 0.000
_refine_ls_structure_factor_coef Fsqd
_refine_ls_weighting_details 'calc w=1/[\s^2^(Fo^2^)+(0.0538P)^2^+0.2045P] where P=(Fo^2^+2Fc^2^)/3'
_refine_ls_weighting_scheme calc
_refine_ls_wR_factor_gt 0.1050
_refine_ls_wR_factor_ref 0.1075
_reflns_number_gt 2081
_reflns_number_total 2222
_reflns_threshold_expression >2sigma(I)
_cod_data_source_file ja058101qsi20051129_035805.cif
_cod_data_source_block joef024
_cod_original_cell_volume 1010.5(6)
_cod_database_code 4110556

loop_
_symmetry_equiv_pos_as_xyz
'x, y, z'
'-x+1/2, -y, z+1/2'
'-x, y+1/2, -z+1/2'
'x+1/2, -y+1/2, -z'

loop_
_atom_site_label
_atom_site_type_symbol
_atom_site_fract_x
_atom_site_fract_y
_atom_site_fract_z
_atom_site_U_iso_or_equiv
_atom_site_adp_type
_atom_site_occupancy
_atom_site_symmetry_multiplicity
_atom_site_calc_flag
_atom_site_refinement_flags
O1 O 0.23464(18) 0.86151(18) 0.95441(5) 0.0296(3) Uani 1 1 d .
O2 O -0.1139(2) 0.73933(16) 0.93713(5) 0.0293(3) Uani 1 1 d .
H2A H -0.1660 0.7018 0.9690 0.044 Uiso 1 1 calc R
C1 C 0.0071(2) 0.9001(2) 0.94674(7) 0.0229(3) Uani 1 1 d .
H1A H -0.0510 0.9679 0.9816 0.027 Uiso 1 1 calc R
C2 C -0.0061(2) 1.0211(2) 0.89349(7) 0.0205(3) Uani 1 1 d .
H2B H -0.1446 1.0231 0.8703 0.025 Uiso 1 1 calc R
C3 C 0.2108(2) 1.0016(2) 0.86129(7) 0.0191(3) Uani 1 1 d .
C4 C 0.3448(3) 0.8717(3) 0.89884(7) 0.0284(4) Uani 1 1 d .
H4A H 0.3533 0.7473 0.8806 0.034 Uiso 1 1 calc R
H4B H 0.4947 0.9203 0.9038 0.034 Uiso 1 1 calc R
C5 C 0.1460(3) 1.1847(2) 0.88976(7) 0.0253(4) Uani 1 1 d .
H5A H 0.0960 1.2783 0.8604 0.030 Uiso 1 1 calc R
C6 C 0.2630(3) 1.2736(3) 0.94059(8) 0.0380(5) Uani 1 1 d .
H6A H 0.1714 1.3718 0.9572 0.057 Uiso 1 1 calc R
H6B H 0.4011 1.3271 0.9271 0.057 Uiso 1 1 calc R
H6C H 0.2925 1.1797 0.9705 0.057 Uiso 1 1 calc R
C7 C 0.0748(2) 1.0729(2) 0.76018(7) 0.0199(3) Uani 1 1 d .
H7A H -0.0499 1.1306 0.7769 0.024 Uiso 1 1 calc R
C8 C 0.1002(3) 1.0708(2) 0.70006(7) 0.0227(3) Uani 1 1 d .
H8A H -0.0064 1.1279 0.6759 0.027 Uiso 1 1 calc R
C9 C 0.2811(3) 0.9855(2) 0.67487(7) 0.0246(3) Uani 1 1 d .
H9A H 0.2981 0.9838 0.6336 0.030 Uiso 1 1 calc R
C10 C 0.4356(3) 0.9035(2) 0.71033(8) 0.0267(4) Uani 1 1 d .
H10A H 0.5592 0.8447 0.6934 0.032 Uiso 1 1 calc R
C11 C 0.4111(2) 0.9065(2) 0.77097(7) 0.0233(3) Uani 1 1 d .
H11A H 0.5187 0.8501 0.7950 0.028 Uiso 1 1 calc R
C12 C 0.2309(2) 0.9910(2) 0.79656(7) 0.0182(3) Uani 1 1 d .

loop_
_atom_site_aniso_label
_atom_site_aniso_U_11
_atom_site_aniso_U_22
_atom_site_aniso_U_33
_atom_site_aniso_U_23
_atom_site_aniso_U_13
_atom_site_aniso_U_12
O1 0.0243(6) 0.0470(7) 0.0175(6) 0.0101(5) -0.0017(4) 0.0038(5)
O2 0.0382(7) 0.0323(6) 0.0176(6) 0.0018(5) 0.0048(5) -0.0107(5)
C1 0.0226(7) 0.0283(8) 0.0178(9) 0.0004(7) 0.0007(6) -0.0012(6)
C2 0.0200(7) 0.0257(8) 0.0158(7) -0.0006(6) 0.0015(6) 0.0011(6)
C3 0.0180(6) 0.0228(7) 0.0164(7) 0.0025(6) -0.0002(6) -0.0003(6)
C4 0.0219(7) 0.0424(10) 0.0207(9) 0.0104(8) 0.0012(6) 0.0051(7)
C5 0.0311(8) 0.0247(8) 0.0202(8) -0.0005(6) 0.0025(7) -0.0014(7)
C6 0.0481(12) 0.0398(10) 0.0261(9) -0.0083(8) 0.0040(8) -0.0157(9)
C7 0.0219(7) 0.0193(7) 0.0185(8) -0.0011(6) 0.0004(6) 0.0008(5)
C8 0.0299(8) 0.0196(7) 0.0188(8) 0.0010(6) -0.0032(6) 0.0007(6)
C9 0.0383(8) 0.0205(7) 0.0151(8) 0.0000(6) 0.0059(7) -0.0027(7)
C10 0.0294(8) 0.0232(8) 0.0274(9) 0.0008(7) 0.0104(7) 0.0035(6)
C11 0.0234(7) 0.0224(8) 0.0240(9) 0.0052(7) 0.0025(6) 0.0028(6)
C12 0.0207(6) 0.0173(6) 0.0164(8) 0.0022(6) 0.0008(5) -0.0020(6)

loop_
_atom_type_symbol
_atom_type_description
_atom_type_scat_dispersion_real
_atom_type_scat_dispersion_imag
_atom_type_scat_source
C C 0.0033 0.0016 'International Tables Vol C Tables 4.2.6.8 and 6.1.1.4'
H H 0.0000 0.0000 'International Tables Vol C Tables 4.2.6.8 and 6.1.1.4'
O O 0.0106 0.0060 'International Tables Vol C Tables 4.2.6.8 and 6.1.1.4'

loop_
_geom_angle_atom_site_label_1
_geom_angle_atom_site_label_2
_geom_angle_atom_site_label_3
_geom_angle
C1 O1 C4 109.73(12)
O2 C1 O1 112.07(14)
O2 C1 C2 109.07(13)
O1 C1 C2 105.35(12)
C1 C2 C5 117.90(14)
C1 C2 C3 106.95(13)
C5 C2 C3 60.38(10)
C12 C3 C4 119.24(13)
C12 C3 C5 119.42(13)
C4 C3 C5 115.75(15)
C12 C3 C2 123.88(13)
C4 C3 C2 104.80(13)
C5 C3 C2 59.15(10)
O1 C4 C3 106.17(13)
C2 C5 C6 125.66(15)
C2 C5 C3 60.46(10)
C6 C5 C3 125.00(16)
C8 C7 C12 120.67(14)
C7 C8 C9 120.36(15)
C10 C9 C8 119.47(15)
C9 C10 C11 120.26(15)
C12 C11 C10 120.74(15)
C11 C12 C7 118.50(15)
C11 C12 C3 120.49(14)
C7 C12 C3 120.95(13)

loop_
_geom_bond_atom_site_label_1
_geom_bond_atom_site_label_2
_geom_bond_distance
O1 C1 1.432(2)
O1 C4 1.441(2)
O2 C1 1.393(2)
C1 C2 1.501(2)
C2 C5 1.506(2)
C2 C3 1.526(2)
C3 C12 1.488(2)
C3 C4 1.513(2)
C3 C5 1.525(2)
C5 C6 1.509(2)
C7 C8 1.385(2)
C7 C12 1.398(2)
C8 C9 1.392(2)
C9 C10 1.380(2)
C10 C11 1.396(2)
C11 C12 1.390(2)

loop_
_geom_hbond_atom_site_label_D
_geom_hbond_atom_site_label_H
_geom_hbond_atom_site_label_A
_geom_hbond_distance_DH
_geom_hbond_distance_HA
_geom_hbond_distance_DA
_geom_hbond_angle_DHA
_geom_hbond_site_symmetry_A
O2 H2A O1 0.84 1.91 2.7475(18) 173.4 4_467

loop_
_geom_torsion_atom_site_label_1
_geom_torsion_atom_site_label_2
_geom_torsion_atom_site_label_3
_geom_torsion_atom_site_label_4
_geom_torsion
C4 O1 C1 O2 91.65(15)
C4 O1 C1 C2 -26.83(17)
O2 C1 C2 C5 -168.73(13)
O1 C1 C2 C5 -48.25(18)
O2 C1 C2 C3 -103.77(14)
O1 C1 C2 C3 16.71(17)
C1 C2 C3 C12 140.33(15)
C5 C2 C3 C12 -106.75(16)
C1 C2 C3 C4 -1.48(17)
C5 C2 C3 C4 111.44(15)
C1 C2 C3 C5 -112.92(15)
C1 O1 C4 C3 26.10(18)
C12 C3 C4 O1 -158.21(13)
C5 C3 C4 O1 48.28(18)
C2 C3 C4 O1 -14.25(17)
C1 C2 C5 C6 -19.4(2)
C3 C2 C5 C6 -113.9(2)
C1 C2 C5 C3 94.50(15)
C12 C3 C5 C2 114.12(15)
C4 C3 C5 C2 -92.42(14)
C12 C3 C5 C6 -130.97(17)
C4 C3 C5 C6 22.5(2)
C2 C3 C5 C6 114.92(19)
C12 C7 C8 C9 0.5(2)
C7 C8 C9 C10 -0.2(2)
C8 C9 C10 C11 -0.2(2)
C9 C10 C11 C12 0.3(2)
C10 C11 C12 C7 0.0(2)
C10 C11 C12 C3 -177.12(14)
C8 C7 C12 C11 -0.4(2)
C8 C7 C12 C3 176.69(14)
C4 C3 C12 C11 -19.0(2)
C5 C3 C12 C11 133.52(15)
C2 C3 C12 C11 -155.78(15)
C4 C3 C12 C7 163.93(14)
C5 C3 C12 C7 -43.5(2)
C2 C3 C12 C7 27.2(2)
